data_7111646
loop_
_publ_author_name
'Banert, Klaus'
'Hagedorn, Manfred'
'Wutke, Jens'
'Ecorchard, Petra'
'Schaarschmidt, Dieter'
'Lang, Heinrich'

_publ_section_title
;
 Elusive ethynyl azides: trapping by 1,3-dipolar cycloaddition and
 decomposition to cyanocarbenes
;
_journal_issue 23
_journal_name_full 'Chemical Communications'
_journal_page_first 4058
_journal_paper_doi 10.1039/c0cc00079e
_journal_volume 46
_journal_year 2010
_chemical_formula_moiety 'C8 H6 Cl N3'
_chemical_formula_sum 'C8 H6 Cl N3'
_chemical_formula_weight 179.61
_chemical_name_systematic
;
?
;
_space_group_IT_number 61
_symmetry_cell_setting orthorhombic
_symmetry_space_group_name_Hall '-P 2ac 2ab'
_symmetry_space_group_name_H-M 'P b c a'
_atom_sites_solution_hydrogens geom
_atom_sites_solution_primary direct
_atom_sites_solution_secondary difmap
_audit_creation_method SHELXL-97
_cell_angle_alpha 90.00
_cell_angle_beta 90.00
_cell_angle_gamma 90.00
_cell_formula_units_Z 8
_cell_length_a 9.13600(10)
_cell_length_b 7.63310(10)
_cell_length_c 23.2493(3)
_cell_measurement_reflns_used 8614
_cell_measurement_temperature 100
_cell_measurement_theta_max 60.4423
_cell_measurement_theta_min 3.7952
_cell_volume 1621.31(3)
_computing_cell_refinement
;
CrysAlis RED, Oxford Diffraction Ltd.,
Version 1.171.31.7 (release 18-10-2006 CrysAlis171 .NET)
(compiled Oct 18 2006,16:28:17)
;
_computing_data_collection
;
CrysAlis CCD, Oxford Diffraction Ltd.,
Version 1.171.31.7 (release 18-10-2006 CrysAlis171 .NET)
(compiled Oct 18 2006,16:28:17)
;
_computing_data_reduction
;
CrysAlis RED, Oxford Diffraction Ltd.,
Version 1.171.31.7 (release 18-10-2006 CrysAlis171 .NET)
(compiled Oct 18 2006,16:28:17)
;
_computing_structure_refinement 'SHELXL-97 (Sheldrick, 1997)'
_computing_structure_solution 'SHELXS-97 (Sheldrick, 1990)'
_diffrn_ambient_temperature 100
_diffrn_measured_fraction_theta_full 0.998
_diffrn_measured_fraction_theta_max 0.998
_diffrn_measurement_device_type 'Oxford Gemini S'
_diffrn_measurement_method '\w scans'
_diffrn_radiation_monochromator graphite
_diffrn_radiation_source 'fine-focus sealed tube'
_diffrn_radiation_type CuK\a
_diffrn_radiation_wavelength 1.54184
_diffrn_reflns_av_R_equivalents 0.0176
_diffrn_reflns_av_sigmaI/netI 0.0074
_diffrn_reflns_limit_h_max 10
_diffrn_reflns_limit_h_min -10
_diffrn_reflns_limit_k_max 8
_diffrn_reflns_limit_k_min -8
_diffrn_reflns_limit_l_max 26
_diffrn_reflns_limit_l_min -26
_diffrn_reflns_number 11694
_diffrn_reflns_theta_full 60.58
_diffrn_reflns_theta_max 60.58
_diffrn_reflns_theta_min 3.80
_diffrn_standards_decay_% 0
_diffrn_standards_interval_count 50
_diffrn_standards_interval_time 10
_diffrn_standards_number 2
_exptl_absorpt_coefficient_mu 3.692
_exptl_absorpt_correction_T_max 1.00000
_exptl_absorpt_correction_T_min 0.52594
_exptl_absorpt_correction_type multi-scan
_exptl_absorpt_process_details
;
CrysAlis RED, Oxford Diffraction Ltd.,
Version 1.171.31.7 (release 18-10-2006 CrysAlis171 .NET)
(compiled Oct 18 2006,16:28:17)
Empirical absorption correction using spherical harmonics,
implemented in SCALE3 ABSPACK scaling algorithm.
;
_exptl_crystal_colour colorless
_exptl_crystal_density_diffrn 1.472
_exptl_crystal_density_method 'not measured'
_exptl_crystal_description plate
_exptl_crystal_F_000 736
_exptl_crystal_size_max 0.4
_exptl_crystal_size_mid 0.2
_exptl_crystal_size_min 0.1
_refine_diff_density_max 0.191
_refine_diff_density_min -0.340
_refine_diff_density_rms 0.052
_refine_ls_extinction_method none
_refine_ls_goodness_of_fit_ref 1.083
_refine_ls_hydrogen_treatment constr
_refine_ls_matrix_type full
_refine_ls_number_parameters 109
_refine_ls_number_reflns 1230
_refine_ls_number_restraints 0
_refine_ls_restrained_S_all 1.083
_refine_ls_R_factor_all 0.0275
_refine_ls_R_factor_gt 0.0269
_refine_ls_shift/su_max 0.000
_refine_ls_shift/su_mean 0.000
_refine_ls_structure_factor_coef Fsqd
_refine_ls_weighting_details 'calc w=1/[\s^2^(Fo^2^)+(0.0524P)^2^+0.5345P] where P=(Fo^2^+2Fc^2^)/3'
_refine_ls_weighting_scheme calc
_refine_ls_wR_factor_gt 0.0762
_refine_ls_wR_factor_ref 0.0768
_reflns_number_gt 1187
_reflns_number_total 1230
_reflns_threshold_expression >2sigma(I)
_cod_data_source_file c0cc00079esup1.cif
_cod_data_source_block oc_5
_cod_original_sg_symbol_H-M Pbca
_cod_database_code 7111646

loop_
_symmetry_equiv_pos_as_xyz
'x, y, z'
'-x+1/2, -y, z+1/2'
'-x, y+1/2, -z+1/2'
'x+1/2, -y+1/2, -z'
'-x, -y, -z'
'x-1/2, y, -z-1/2'
'x, -y-1/2, z-1/2'
'-x-1/2, y-1/2, z'

loop_
_atom_site_label
_atom_site_type_symbol
_atom_site_fract_x
_atom_site_fract_y
_atom_site_fract_z
_atom_site_U_iso_or_equiv
_atom_site_adp_type
_atom_site_occupancy
_atom_site_symmetry_multiplicity
_atom_site_calc_flag
_atom_site_refinement_flags
Cl1 Cl 0.23742(4) 0.26388(5) 0.457353(14) 0.02161(18) Uani 1 1 d .
N1 N 0.10030(12) 0.12262(15) 0.56168(5) 0.0196(3) Uani 1 1 d .
N2 N 0.03702(12) 0.04134(16) 0.60091(5) 0.0190(3) Uani 1 1 d .
N3 N -0.03707(14) -0.02645(18) 0.63287(6) 0.0266(3) Uani 1 1 d .
C1 C 0.32484(15) 0.20865(18) 0.52060(6) 0.0185(3) Uani 1 1 d .
H1 H 0.4253 0.2264 0.5233 0.022 Uiso 1 1 calc R
C2 C 0.25467(14) 0.14165(19) 0.56574(6) 0.0171(3) Uani 1 1 d .
C3 C 0.33495(15) 0.09447(17) 0.61904(6) 0.0177(3) Uani 1 1 d .
C4 C 0.28295(15) 0.14255(19) 0.67319(6) 0.0194(3) Uani 1 1 d .
H4 H 0.1957 0.2045 0.6764 0.023 Uiso 1 1 calc R
C5 C 0.36080(16) 0.09847(19) 0.72225(6) 0.0219(3) Uani 1 1 d .
H5 H 0.3245 0.1288 0.7583 0.026 Uiso 1 1 calc R
C6 C 0.49262(17) 0.00922(18) 0.71787(7) 0.0233(4) Uani 1 1 d .
H6 H 0.5447 -0.0201 0.7509 0.028 Uiso 1 1 calc R
C7 C 0.54642(15) -0.03617(19) 0.66412(6) 0.0217(3) Uani 1 1 d .
H7 H 0.6356 -0.0942 0.6610 0.026 Uiso 1 1 calc R
C8 C 0.46773(15) 0.00465(17) 0.61505(6) 0.0186(3) Uani 1 1 d .
H8 H 0.5035 -0.0280 0.5792 0.022 Uiso 1 1 calc R

loop_
_atom_site_aniso_label
_atom_site_aniso_U_11
_atom_site_aniso_U_22
_atom_site_aniso_U_33
_atom_site_aniso_U_23
_atom_site_aniso_U_13
_atom_site_aniso_U_12
Cl1 0.0187(3) 0.0293(3) 0.0168(3) 0.00363(13) -0.00072(12) 0.00163(13)
N1 0.0168(6) 0.0248(6) 0.0173(6) 0.0021(5) 0.0007(5) 0.0003(5)
N2 0.0149(6) 0.0235(6) 0.0185(7) -0.0017(5) -0.0039(6) 0.0009(5)
N3 0.0193(7) 0.0371(8) 0.0234(7) 0.0037(6) -0.0023(6) -0.0048(6)
C1 0.0159(7) 0.0224(7) 0.0172(7) -0.0012(6) -0.0033(6) 0.0017(6)
C2 0.0159(7) 0.0163(8) 0.0191(8) -0.0038(6) 0.0000(5) 0.0006(5)
C3 0.0170(7) 0.0166(7) 0.0195(7) 0.0001(5) -0.0011(5) -0.0040(5)
C4 0.0164(7) 0.0199(8) 0.0218(8) -0.0025(6) 0.0009(6) -0.0018(6)
C5 0.0225(7) 0.0266(8) 0.0167(7) -0.0034(6) 0.0006(6) -0.0047(6)
C6 0.0211(7) 0.0279(8) 0.0210(8) 0.0021(6) -0.0063(6) -0.0041(6)
C7 0.0159(7) 0.0236(7) 0.0257(8) 0.0014(6) -0.0010(6) -0.0004(6)
C8 0.0180(7) 0.0196(7) 0.0183(8) -0.0013(5) 0.0034(6) -0.0032(5)

loop_
_atom_type_symbol
_atom_type_description
_atom_type_scat_dispersion_real
_atom_type_scat_dispersion_imag
_atom_type_scat_source
C C 0.0181 0.0091 'International Tables Vol C Tables 4.2.6.8 and 6.1.1.4'
H H 0.0000 0.0000 'International Tables Vol C Tables 4.2.6.8 and 6.1.1.4'
N N 0.0311 0.0180 'International Tables Vol C Tables 4.2.6.8 and 6.1.1.4'
Cl Cl 0.3639 0.7018 'International Tables Vol C Tables 4.2.6.8 and 6.1.1.4'

loop_
_geom_angle_atom_site_label_1
_geom_angle_atom_site_label_2
_geom_angle_atom_site_label_3
_geom_angle
N2 N1 C2 117.59(11)
N3 N2 N1 170.86(13)
C2 C1 Cl1 122.85(11)
C2 C1 H1 118.6
Cl1 C1 H1 118.6
C1 C2 N1 117.69(12)
C1 C2 C3 120.88(12)
N1 C2 C3 121.40(12)
C4 C3 C8 119.02(13)
C4 C3 C2 121.43(12)
C8 C3 C2 119.52(12)
C5 C4 C3 120.28(13)
C5 C4 H4 119.9
C3 C4 H4 119.9
C4 C5 C6 120.29(14)
C4 C5 H5 119.9
C6 C5 H5 119.9
C7 C6 C5 119.77(14)
C7 C6 H6 120.1
C5 C6 H6 120.1
C8 C7 C6 120.17(13)
C8 C7 H7 119.9
C6 C7 H7 119.9
C7 C8 C3 120.45(13)
C7 C8 H8 119.8
C3 C8 H8 119.8

loop_
_geom_bond_atom_site_label_1
_geom_bond_atom_site_label_2
_geom_bond_distance
Cl1 C1 1.7255(14)
N1 N2 1.2454(17)
N1 C2 1.4209(18)
N2 N3 1.1305(18)
C1 C2 1.332(2)
C1 H1 0.9300
C2 C3 1.4844(19)
C3 C4 1.395(2)
C3 C8 1.397(2)
C4 C5 1.386(2)
C4 H4 0.9300
C5 C6 1.387(2)
C5 H5 0.9300
C6 C7 1.387(2)
C6 H6 0.9300
C7 C8 1.384(2)
C7 H7 0.9300
C8 H8 0.9300

loop_
_geom_torsion_atom_site_label_1
_geom_torsion_atom_site_label_2
_geom_torsion_atom_site_label_3
_geom_torsion_atom_site_label_4
_geom_torsion
C2 N1 N2 N3 175.3(9)
Cl1 C1 C2 N1 -2.69(19)
Cl1 C1 C2 C3 179.36(10)
N2 N1 C2 C1 171.70(13)
N2 N1 C2 C3 -10.36(19)
C1 C2 C3 C4 133.76(15)
N1 C2 C3 C4 -44.11(19)
C1 C2 C3 C8 -44.26(19)
N1 C2 C3 C8 137.88(13)
C8 C3 C4 C5 -1.3(2)
C2 C3 C4 C5 -179.31(12)
C3 C4 C5 C6 1.3(2)
C4 C5 C6 C7 -0.1(2)
C5 C6 C7 C8 -1.1(2)
C6 C7 C8 C3 1.1(2)
C4 C3 C8 C7 0.1(2)
C2 C3 C8 C7 178.14(13)
